data_2213908
loop_
_publ_author_name
'Mei, Guang-Quan '
'Huang, Ke-Long'

_publ_section_title
;{Dimethyl
 [2,2'-(ethane-1,2-diyldioxy)bis(benzylidenehydrazono)]bis(dithioformato)-\k^4^<i>S</i>,<i>N</i>,<i>N</i>',<i>S</i>'}copper(II)
;
_journal_coeditor_code NG2251
_journal_issue 6
_journal_name_full 'Acta Crystallographica Section E'
_journal_page_first m1653
_journal_page_last m1653
_journal_paper_doi 10.1107/S1600536807022295
_journal_volume 63
_journal_year 2007
_chemical_formula_iupac '[Cu (C20 H20 N4 O2 S4)]'
_chemical_formula_moiety 'C20 H20 Cu N4 O2 S4'
_chemical_formula_sum 'C20 H20 Cu N4 O2 S4'
_chemical_formula_weight 540.23
_chemical_name_systematic
;
{Dimethyl
[2,2'-(ethane-1,2-diyldioxy)bis(benzylidenehydrazono)]bis(dithioformato)-
\k^4^S,N,N',S'}copper(II)
;
_space_group_IT_number 45
_symmetry_cell_setting orthorhombic
_symmetry_space_group_name_Hall 'I 2 -2c'
_symmetry_space_group_name_H-M 'I b a 2'
_atom_sites_solution_hydrogens geom
_atom_sites_solution_primary direct
_atom_sites_solution_secondary difmap
_audit_creation_method SHELXL-97
_cell_angle_alpha 90.00
_cell_angle_beta 90.00
_cell_angle_gamma 90.00
_cell_formula_units_Z 4
_cell_length_a 11.634(2)
_cell_length_b 12.983(2)
_cell_length_c 14.908(3)
_cell_measurement_reflns_used 516
_cell_measurement_temperature 293(2)
_cell_measurement_theta_max 19.58
_cell_measurement_theta_min 3.14
_cell_volume 2251.8(7)
_computing_cell_refinement 'SAINT (Bruker, 2000)'
_computing_data_collection 'SMART (Bruker, 2000)'
_computing_data_reduction SAINT
_computing_molecular_graphics SHELXTL
_computing_publication_material SHELXTL
_computing_structure_refinement SHELXTL
_computing_structure_solution 'SHELXTL (Bruker, 2000)'
_diffrn_ambient_temperature 293(2)
_diffrn_measured_fraction_theta_full 1.000
_diffrn_measured_fraction_theta_max 1.000
_diffrn_measurement_device_type 'Bruker SMART CCD area-detector'
_diffrn_measurement_method '\f and \w'
_diffrn_radiation_monochromator graphite
_diffrn_radiation_source 'fine-focus sealed tube'
_diffrn_radiation_type MoK\a
_diffrn_radiation_wavelength 0.71073
_diffrn_reflns_av_R_equivalents 0.0509
_diffrn_reflns_av_sigmaI/netI 0.0771
_diffrn_reflns_limit_h_max 13
_diffrn_reflns_limit_h_min -12
_diffrn_reflns_limit_k_max 15
_diffrn_reflns_limit_k_min -12
_diffrn_reflns_limit_l_max 17
_diffrn_reflns_limit_l_min -17
_diffrn_reflns_number 5393
_diffrn_reflns_theta_full 25.00
_diffrn_reflns_theta_max 25.00
_diffrn_reflns_theta_min 2.35
_diffrn_standards_number 0
_exptl_absorpt_coefficient_mu 1.367
_exptl_absorpt_correction_T_max 0.872
_exptl_absorpt_correction_T_min 0.782
_exptl_absorpt_correction_type multi-scan
_exptl_absorpt_process_details '(SADABS; Bruker, 2000)'
_exptl_crystal_colour blue
_exptl_crystal_density_diffrn 1.593
_exptl_crystal_density_method 'not measured'
_exptl_crystal_description block
_exptl_crystal_F_000 1108
_exptl_crystal_size_max 0.2
_exptl_crystal_size_mid 0.15
_exptl_crystal_size_min 0.1
_refine_diff_density_max 0.557
_refine_diff_density_min -0.589
_refine_ls_abs_structure_details 'Flack (1983), from 942 Friedel pairs'
_refine_ls_abs_structure_Flack -0.03(2)
_refine_ls_extinction_method none
_refine_ls_goodness_of_fit_ref 0.985
_refine_ls_hydrogen_treatment constr
_refine_ls_matrix_type full
_refine_ls_number_parameters 142
_refine_ls_number_reflns 1985
_refine_ls_number_restraints 1
_refine_ls_restrained_S_all 0.985
_refine_ls_R_factor_all 0.0554
_refine_ls_R_factor_gt 0.0420
_refine_ls_shift/su_max 0.000
_refine_ls_shift/su_mean 0.000
_refine_ls_structure_factor_coef Fsqd
_refine_ls_weighting_details 'calc w=1/[\s^2^(Fo^2^)+(0.005P)^2^] where P=(Fo^2^+2Fc^2^)/3'
_refine_ls_weighting_scheme calc
_refine_ls_wR_factor_gt 0.0587
_refine_ls_wR_factor_ref 0.0610
_reflns_number_gt 1557
_reflns_number_total 1985
_reflns_threshold_expression I>2\s(I)
_cod_data_source_file ng2251.cif
_cod_data_source_block I
_cod_depositor_comments
;
The following automatic conversions were performed:
'_symmetry_cell_setting' value 'Orthorhombic' changed to 'orthorhombic'
according to '/home/saulius/struct/CIF-dictionaries/cif_core.dic'
dictionary named 'cif_core.dic' version 2.4.1 from 2010-06-29.

Automatic conversion script
Id: cif_fix_enum 1527 2010-12-29 10:47:43Z saulius 

The following automatic conversions were performed:

'_symmetry_cell_setting' value 'Orthorhombic' changed to
'orthorhombic' according to
/home/saulius/struct/CIF-dictionaries/cif_core.dic dictionary named
'cif_core.dic' version 2.4.1 from 2010-06-29.

Automatic conversion script
Id: cif_fix_values 1715 2011-07-08 13:25:40Z adriana 
;
_cod_database_code 2213908
_cod_database_fobs_code 2213908

loop_
_symmetry_equiv_pos_as_xyz
'x, y, z'
'-x, -y, z'
'x+1/2, -y+1/2, z'
'-x+1/2, y+1/2, z'
'x+1/2, y+1/2, z+1/2'
'-x+1/2, -y+1/2, z+1/2'
'x+1, -y+1, z+1/2'
'-x+1, y+1, z+1/2'

loop_
_atom_site_type_symbol
_atom_site_label
_atom_site_fract_x
_atom_site_fract_y
_atom_site_fract_z
_atom_site_U_iso_or_equiv
_atom_site_adp_type
_atom_site_calc_flag
_atom_site_refinement_flags
_atom_site_occupancy
Cu Cu1 0.5000 1.0000 0.68635(6) 0.0349(2) Uani d S 1
N N1 0.5939(3) 0.8681(3) 0.6945(3) 0.0355(9) Uani d . 1
N N2 0.6911(3) 0.8713(3) 0.7513(2) 0.0368(10) Uani d . 1
O O1 0.4892(3) 0.8974(2) 0.5277(2) 0.0491(9) Uani d . 1
C C7 0.4388(4) 0.8036(4) 0.5383(3) 0.0378(12) Uani d . 1
C C6 0.3541(4) 0.7662(4) 0.4830(3) 0.0476(15) Uani d . 1
H H6 0.3259 0.8068 0.4366 0.057 Uiso calc R 1
C C5 0.3112(5) 0.6691(5) 0.4963(4) 0.0570(16) Uani d . 1
H H5 0.2510 0.6457 0.4606 0.068 Uiso calc R 1
C C4 0.3548(5) 0.6071(4) 0.5603(4) 0.0600(18) Uani d . 1
H H4 0.3261 0.5408 0.5676 0.072 Uiso calc R 1
C C3 0.4430(5) 0.6425(4) 0.6154(4) 0.0531(16) Uani d . 1
H H3 0.4745 0.5989 0.6584 0.064 Uiso calc R 1
C C2 0.4845(5) 0.7431(3) 0.6066(3) 0.0392(13) Uani d . 1
C C1 0.5741(4) 0.7768(3) 0.6668(3) 0.0401(13) Uani d . 1
H H1 0.6233 0.7258 0.6880 0.048 Uiso calc R 1
C C10 0.4623(4) 0.9540(3) 0.4493(4) 0.0472(15) Uani d . 1
H H10A 0.3821 0.9745 0.4498 0.057 Uiso calc R 1
H H10B 0.4762 0.9126 0.3962 0.057 Uiso calc R 1
S S1 0.66889(11) 1.07741(9) 0.72688(11) 0.0513(4) Uani d . 1
S S2 0.85065(12) 0.97951(11) 0.83033(10) 0.0638(5) Uani d . 1
C C8 0.7281(4) 0.9633(4) 0.7652(3) 0.0441(14) Uani d . 1
C C9 0.8979(4) 0.8506(4) 0.8538(4) 0.0684(19) Uani d . 1
H H9A 0.8364 0.8032 0.8422 0.103 Uiso calc R 1
H H9B 0.9205 0.8457 0.9156 0.103 Uiso calc R 1
H H9C 0.9623 0.8341 0.8161 0.103 Uiso calc R 1

loop_
_atom_site_aniso_label
_atom_site_aniso_U_11
_atom_site_aniso_U_22
_atom_site_aniso_U_33
_atom_site_aniso_U_12
_atom_site_aniso_U_13
_atom_site_aniso_U_23
Cu1 0.0355(5) 0.0335(4) 0.0357(4) -0.0002(4) 0.000 0.000
N1 0.032(2) 0.034(2) 0.041(3) -0.0024(16) -0.001(2) -0.005(2)
N2 0.032(2) 0.044(3) 0.034(3) 0.0000(19) -0.0069(19) 0.004(2)
O1 0.066(3) 0.035(2) 0.047(2) -0.0108(18) -0.023(2) 0.0052(17)
C7 0.041(3) 0.028(3) 0.045(3) -0.004(2) 0.002(3) -0.001(3)
C6 0.053(4) 0.037(4) 0.053(4) -0.006(3) -0.008(3) -0.004(3)
C5 0.052(4) 0.059(4) 0.060(4) -0.009(3) -0.010(3) -0.009(3)
C4 0.070(5) 0.050(4) 0.060(4) -0.025(3) 0.008(4) -0.013(3)
C3 0.072(4) 0.037(3) 0.050(4) -0.006(3) 0.005(3) 0.002(3)
C2 0.045(3) 0.032(3) 0.041(3) -0.002(3) 0.004(3) -0.005(2)
C1 0.041(3) 0.042(3) 0.038(4) 0.005(2) 0.003(3) 0.005(3)
C10 0.069(4) 0.047(3) 0.026(3) 0.000(2) -0.007(3) -0.002(3)
S1 0.0401(7) 0.0390(7) 0.0746(10) -0.0035(6) -0.0068(8) -0.0048(8)
S2 0.0411(9) 0.0754(12) 0.0749(11) -0.0001(7) -0.0160(8) -0.0220(9)
C8 0.038(3) 0.055(4) 0.039(3) -0.001(3) 0.006(3) -0.011(3)
C9 0.047(4) 0.088(5) 0.070(5) 0.011(3) -0.010(3) 0.014(4)

loop_
_atom_type_symbol
_atom_type_description
_atom_type_scat_dispersion_real
_atom_type_scat_dispersion_imag
_atom_type_scat_source
C C 0.0033 0.0016 'International Tables Vol C Tables 4.2.6.8 and 6.1.1.4'
H H 0.0000 0.0000 'International Tables Vol C Tables 4.2.6.8 and 6.1.1.4'
O O 0.0106 0.0060 'International Tables Vol C Tables 4.2.6.8 and 6.1.1.4'
N N 0.0061 0.0033 'International Tables Vol C Tables 4.2.6.8 and 6.1.1.4'
S S 0.1246 0.1234 'International Tables Vol C Tables 4.2.6.8 and 6.1.1.4'
Cu Cu 0.3201 1.2651 'International Tables Vol C Tables 4.2.6.8 and 6.1.1.4'

loop_
_geom_angle_atom_site_label_1
_geom_angle_atom_site_label_2
_geom_angle_atom_site_label_3
_geom_angle_site_symmetry_1
_geom_angle_site_symmetry_3
_geom_angle
N1 Cu1 N1 2_675 . 173.2(2)
N1 Cu1 S1 2_675 2_675 83.85(10)
N1 Cu1 S1 . 2_675 94.34(10)
N1 Cu1 S1 2_675 . 94.34(10)
N1 Cu1 S1 . . 83.85(10)
S1 Cu1 S1 2_675 . 149.38(9)
C1 N1 N2 . . 111.4(4)
C1 N1 Cu1 . . 131.7(3)
N2 N1 Cu1 . . 116.1(3)
C8 N2 N1 . . 113.1(4)
C7 O1 C10 . . 117.8(4)
O1 C7 C6 . . 123.7(5)
O1 C7 C2 . . 115.2(4)
C6 C7 C2 . . 120.9(5)
C5 C6 C7 . . 120.0(5)
C5 C6 H6 . . 120.0
C7 C6 H6 . . 120.0
C4 C5 C6 . . 121.0(6)
C4 C5 H5 . . 119.5
C6 C5 H5 . . 119.5
C5 C4 C3 . . 119.9(5)
C5 C4 H4 . . 120.0
C3 C4 H4 . . 120.0
C4 C3 C2 . . 120.5(5)
C4 C3 H3 . . 119.8
C2 C3 H3 . . 119.8
C7 C2 C3 . . 117.6(5)
C7 C2 C1 . . 124.0(4)
C3 C2 C1 . . 118.3(5)
N1 C1 C2 . . 127.8(4)
N1 C1 H1 . . 116.1
C2 C1 H1 . . 116.1
O1 C10 C10 . 2_675 106.7(3)
O1 C10 H10A . . 110.4
C10 C10 H10A 2_675 . 110.4
O1 C10 H10B . . 110.4
C10 C10 H10B 2_675 . 110.4
H10A C10 H10B . . 108.6
C8 S1 Cu1 . . 93.03(17)
C8 S2 C9 . . 104.3(2)
N2 C8 S1 . . 127.5(4)
N2 C8 S2 . . 118.5(4)
S1 C8 S2 . . 114.0(3)
S2 C9 H9A . . 109.5
S2 C9 H9B . . 109.5
H9A C9 H9B . . 109.5
S2 C9 H9C . . 109.5
H9A C9 H9C . . 109.5
H9B C9 H9C . . 109.5

loop_
_geom_bond_atom_site_label_1
_geom_bond_atom_site_label_2
_geom_bond_site_symmetry_2
_geom_bond_distance
Cu1 N1 2_675 2.035(3)
Cu1 N1 . 2.035(3)
Cu1 S1 2_675 2.2882(13)
Cu1 S1 . 2.2882(13)
N1 C1 . 1.276(5)
N1 N2 . 1.413(4)
N2 C8 . 1.287(5)
O1 C7 . 1.361(5)
O1 C10 . 1.416(5)
C7 C6 . 1.373(6)
C7 C2 . 1.392(6)
C6 C5 . 1.370(7)
C6 H6 . 0.9300
C5 C4 . 1.348(7)
C5 H5 . 0.9300
C4 C3 . 1.392(7)
C4 H4 . 0.9300
C3 C2 . 1.398(6)
C3 H3 . 0.9300
C2 C1 . 1.444(6)
C1 H1 . 0.9300
C10 C10 2_675 1.482(8)
C10 H10A . 0.9700
C10 H10B . 0.9700
S1 C8 . 1.731(5)
S2 C8 . 1.738(5)
S2 C9 . 1.796(5)
C9 H9A . 0.9600
C9 H9B . 0.9600
C9 H9C . 0.9600
